data_9009356
loop_
_publ_author_name
'Pertlik, F.'

_publ_section_title
;The crystal structure of cechite, Pb(Fe,Mn)(VO4)(OH) with Fe>Mn. A mineral of
 the descloizite group Locality: Vrancice, Bohemian pluton, Pribram,
 Czechoslovakia (Czech Republic)
;
_journal_name_full 'Neues Jahrbuch fur Mineralogie, Monatshefte'
_journal_page_first 34
_journal_page_last 40
_journal_volume 1989
_journal_year 1989
_chemical_compound_source 'Vrancice, Bohemian pluton, Pribram, Czechoslovakia (Czech Republic)'
_chemical_formula_sum 'Fe0.8 H Mn0.2 O5 Pb V'
_chemical_name_mineral Cechite
_space_group_IT_number 62
_symmetry_space_group_name_Hall '-P 2c 2n'
_symmetry_space_group_name_H-M 'P n a m'
_cell_angle_alpha 90
_cell_angle_beta 90
_cell_angle_gamma 90
_cell_formula_units_Z 4
_cell_length_a 7.605
_cell_length_b 9.435
_cell_length_c 6.099
_cell_volume 437.623
_database_code_amcsd 0014834
_exptl_crystal_density_diffrn 5.992
_cod_original_formula_sum 'Pb (Fe.8 Mn.2) V O5 H'
_cod_database_code 9009356

loop_
_space_group_symop_operation_xyz
x,y,z
x,y,1/2-z
-x,-y,1/2+z
1/2-x,1/2+y,1/2+z
1/2+x,1/2-y,1/2-z
1/2+x,1/2-y,z
1/2-x,1/2+y,-z
-x,-y,-z

loop_
_atom_site_aniso_label
_atom_site_aniso_U_11
_atom_site_aniso_U_22
_atom_site_aniso_U_33
_atom_site_aniso_U_12
_atom_site_aniso_U_13
_atom_site_aniso_U_23
Pb 0.02010 0.01430 0.01910 0.00020 0.00000 0.00000
Fe 0.01820 0.01210 0.00820 0.00050 -0.00030 -0.00020
Mn 0.01820 0.01210 0.00820 0.00050 -0.00030 -0.00020
V 0.01580 0.01130 0.00700 -0.00210 0.00000 0.00000
O1 0.02580 0.01580 0.01100 -0.00420 0.00090 0.00120
O2 0.01550 0.02230 0.04020 -0.00160 0.00000 0.00000
O3 0.01770 0.01640 0.00910 -0.00490 0.00000 0.00000
O-H 0.01860 0.00860 0.01020 0.00000 0.00000 0.00000

loop_
_atom_site_label
_atom_site_fract_x
_atom_site_fract_y
_atom_site_fract_z
_atom_site_occupancy
_atom_site_type_symbol
_atom_site_attached_hydrogens
Pb 0.13061 0.17430 0.25000 1.00000 Pb 0
Fe 0.50000 0.00000 0.00000 0.80000 Fe 0
Mn 0.50000 0.00000 0.00000 0.20000 Mn 0
V 0.86470 0.19070 0.75000 1.00000 V 0
O1 0.87510 0.29380 0.51130 1.00000 O 0
O2 0.03990 0.08510 0.75000 1.00000 O 0
O3 0.68650 0.07580 0.75000 1.00000 O 0
O-H 0.65070 0.06930 0.25000 1.00000 O 1

loop_
_cod_changelog_entry_id
_cod_changelog_entry_author
_cod_changelog_entry_date
_cod_changelog_entry_text
1
;cod-tools version 3.8.0
Id: cif_guess_AMCSD_atom_types 9574 2023-05-10 09:00:05Z saulius
;
2023-05-10T18:51:37+03:00
;Derived atom types and hydrogen counts
from atom names that follow the AMCSD naming convention
(Wat == water, O-H == hydroxyl).
;
2
;cod-tools version 3.10.1
Id: cif_fix_AMCSD_aniso_labels 10200 2024-08-01 14:09:44Z saulius
;
2024-08-02T12:21:17+03:00
;Changed the following '_atom_site_aniso_label' values:
'OH' -> 'O-H'
;

loop_
_cod_related_entry_id
_cod_related_entry_database
_cod_related_entry_code
1 AMCSD 0014834
